data_4105769
loop_
_publ_author_name
'Rodney D. Swartz'
'Michael K. Coggins'
'Werner Kaminsky'
'Julie A. Kovacs'

_publ_contact_author_address
;
Department of Chemistry, BOX 351700
University of Washington
Seattle, WA 98195
USA
;
_publ_contact_author_email wernerka@u.washington.edu
_publ_contact_author_name 'Werner Kaminsky'
_publ_section_title
;
 Nitrile Hydration by Thiolate- and Alkoxide-Ligated Co-NHase Analogues.
 Isolation of Co(III)-Amidate and Co(III)-Iminol Intermediates
;
_journal_name_full 'Journal of the American Chemical Society'
_journal_page_first 3954
_journal_page_last 3963
_journal_paper_doi 10.1021/ja108749f
_journal_volume 133
_journal_year 2011
_chemical_formula_moiety 'C11 H26 Co N4 O S, F6 P'
_chemical_formula_sum 'C11 H26 Co F6 N4 O P S'
_chemical_formula_weight 466.33
_chemical_name_common CDS011
_chemical_name_systematic CDS011
_space_group_IT_number 62
_symmetry_cell_setting orthorhombic
_symmetry_Int_Tables_number 62
_symmetry_space_group_name_Hall '-P 2ac 2n'
_symmetry_space_group_name_H-M 'P n m a'
_atom_sites_solution_hydrogens geom
_atom_sites_solution_primary direct
_atom_sites_solution_secondary difmap
_audit_creation_method SHELXL-97
_cell_angle_alpha 90.000(4)
_cell_angle_beta 90.000(5)
_cell_angle_gamma 90.000(3)
_cell_formula_units_Z 4
_cell_length_a 13.4890(7)
_cell_length_b 8.7463(12)
_cell_length_c 15.1258(13)
_cell_measurement_reflns_used 6746
_cell_measurement_temperature 130(2)
_cell_measurement_theta_max .3
_cell_measurement_theta_min 1
_cell_volume 1784.5(3)
_computing_cell_refinement 'HKL Scalepack (Otwinowski & Minor 1997)'
_computing_data_collection KappaCCD
_computing_data_reduction 'HKL Scalepack (Otwinowski & Minor 1997)'
_computing_molecular_graphics 'maXus, Zortep'
_computing_publication_material 'SHELXL-97 (Sheldrick, 1997)'
_computing_structure_refinement 'SHELXL-97 (Sheldrick, 1997)'
_computing_structure_solution 'SHELXS-97 (Sheldrick, 1990)'
_diffrn_ambient_temperature 130(2)
_diffrn_measured_fraction_theta_full 0.967
_diffrn_measured_fraction_theta_max 0.967
_diffrn_measurement_device_type 'Nonius KappaCCD'
_diffrn_measurement_method '\f and \w scans'
_diffrn_radiation_monochromator graphite
_diffrn_radiation_source 'fine-focus sealed tube'
_diffrn_radiation_type MoK\a
_diffrn_radiation_wavelength 0.71073
_diffrn_reflns_av_R_equivalents 0.2176
_diffrn_reflns_av_sigmaI/netI 0.1105
_diffrn_reflns_limit_h_max 15
_diffrn_reflns_limit_h_min -15
_diffrn_reflns_limit_k_max 10
_diffrn_reflns_limit_k_min -10
_diffrn_reflns_limit_l_max 17
_diffrn_reflns_limit_l_min -17
_diffrn_reflns_number 9562
_diffrn_reflns_theta_full 24.47
_diffrn_reflns_theta_max 24.47
_diffrn_reflns_theta_min 2.69
_exptl_absorpt_coefficient_mu 1.236
_exptl_absorpt_correction_T_max 0.8658
_exptl_absorpt_correction_T_min 0.7081
_exptl_absorpt_correction_type multi-scan
_exptl_absorpt_process_details HKL2000
_exptl_crystal_colour red
_exptl_crystal_density_diffrn 1.736
_exptl_crystal_description 'cut block'
_exptl_crystal_F_000 960
_exptl_crystal_size_max 0.30
_exptl_crystal_size_mid 0.20
_exptl_crystal_size_min 0.12
_refine_diff_density_max 0.554
_refine_diff_density_min -0.633
_refine_diff_density_rms 0.117
_refine_ls_extinction_method none
_refine_ls_goodness_of_fit_ref 1.055
_refine_ls_hydrogen_treatment constr
_refine_ls_matrix_type full
_refine_ls_number_parameters 147
_refine_ls_number_reflns 1538
_refine_ls_number_restraints 12
_refine_ls_restrained_S_all 1.051
_refine_ls_R_factor_all 0.1203
_refine_ls_R_factor_gt 0.0749
_refine_ls_shift/su_max 0.000
_refine_ls_shift/su_mean 0.000
_refine_ls_structure_factor_coef Fsqd
_refine_ls_weighting_details 'calc w=1/[\s^2^(Fo^2^)+(0.0657P)^2^+5.1314P] where P=(Fo^2^+2Fc^2^)/3'
_refine_ls_weighting_scheme calc
_refine_ls_wR_factor_gt 0.1521
_refine_ls_wR_factor_ref 0.1731
_reflns_number_gt 1018
_reflns_number_total 1538
_reflns_threshold_expression >2sigma(I)
_cod_data_source_file ja108749f_si_003.cif
_cod_data_source_block shelxl
_cod_original_sg_symbol_H-M 'P n m a '
_cod_database_code 4105769

loop_
_symmetry_equiv_pos_as_xyz
'x, y, z'
'-x+1/2, -y, z+1/2'
'x+1/2, -y+1/2, -z+1/2'
'-x, y+1/2, -z'
'-x, -y, -z'
'x-1/2, y, -z-1/2'
'-x-1/2, y-1/2, z-1/2'
'x, -y-1/2, z'

loop_
_atom_site_label
_atom_site_type_symbol
_atom_site_fract_x
_atom_site_fract_y
_atom_site_fract_z
_atom_site_U_iso_or_equiv
_atom_site_adp_type
_atom_site_occupancy
_atom_site_symmetry_multiplicity
_atom_site_calc_flag
_atom_site_refinement_flags
Co1 Co 0.07523(9) 0.7500 0.11765(8) 0.0238(4) Uani 1 2 d S
S1 S 0.06795(19) 0.7500 -0.02876(16) 0.0319(7) Uani 1 2 d S
P1 P 0.3374(2) 0.2500 0.08953(19) 0.0366(8) Uani 1 2 d S
O1 O -0.0619(5) 0.7500 0.1355(4) 0.0359(18) Uani 1 2 d S
H1 H -0.0909 0.7500 0.0867 0.043 Uiso 1 2 d SR
N1 N 0.2146(6) 0.7500 0.1038(5) 0.0251(18) Uani 1 2 d S
N2 N 0.0963(6) 0.7500 0.2466(5) 0.029(2) Uani 1 2 d S
N3 N 0.0710(4) 0.5295(6) 0.1273(4) 0.0329(15) Uani 1 1 d .
H3A H 0.0132 0.4945 0.1020 0.039 Uiso 1 1 calc R
H3B H 0.1232 0.4886 0.0961 0.039 Uiso 1 1 calc R
C2 C 0.2245(6) 0.8942(10) -0.1066(5) 0.051(2) Uani 1 1 d .
H2A H 0.2082 0.9845 -0.0712 0.061 Uiso 1 1 calc R
H2B H 0.1842 0.8939 -0.1606 0.061 Uiso 1 1 calc R
H2C H 0.2949 0.8967 -0.1225 0.061 Uiso 1 1 calc R
C3 C 0.2029(8) 0.7500 -0.0532(7) 0.039(3) Uani 1 2 d S
C4 C 0.2621(7) 0.7500 0.0305(7) 0.029(2) Uani 1 2 d S
C5 C 0.3715(7) 0.7500 0.0249(7) 0.043(3) Uani 1 2 d S
H5A H 0.3987 0.8173 0.0707 0.064 Uiso 0.50 1 calc PR
H5B H 0.3920 0.7869 -0.0335 0.064 Uiso 0.50 1 calc PR
H5C H 0.3963 0.6458 0.0338 0.064 Uiso 0.50 1 calc PR
C6 C 0.2674(9) 0.717(2) 0.1899(7) 0.033(5) Uani 0.50 1 d PU
H6A H 0.2790 0.6060 0.1957 0.040 Uiso 0.50 1 calc PR
H6B H 0.3325 0.7694 0.1903 0.040 Uiso 0.50 1 calc PR
C7 C 0.2055(8) 0.773(3) 0.2665(8) 0.031(5) Uani 0.50 1 d PU
H7A H 0.2189 0.8827 0.2770 0.038 Uiso 0.50 1 calc PR
H7B H 0.2236 0.7157 0.3206 0.038 Uiso 0.50 1 calc PR
C8 C 0.0467(5) 0.6101(8) 0.2783(4) 0.0313(18) Uani 1 1 d .
H8A H -0.0261 0.6241 0.2765 0.038 Uiso 1 1 calc R
H8B H 0.0663 0.5896 0.3403 0.038 Uiso 1 1 calc R
C9 C 0.0761(5) 0.4754(8) 0.2201(5) 0.0373(18) Uani 1 1 d .
H9A H 0.1442 0.4411 0.2345 0.045 Uiso 1 1 calc R
H9B H 0.0301 0.3887 0.2293 0.045 Uiso 1 1 calc R
F3 F 0.4432(10) 0.2500 0.1354(9) 0.060(4) Uiso 0.50 2 d SP
F4 F 0.2276(10) 0.2500 0.0482(9) 0.061(4) Uiso 0.50 2 d SP
F1 F 0.3733(11) 0.2500 -0.0107(10) 0.063(4) Uiso 0.50 2 d SP
F6 F 0.3851(19) 0.093(3) 0.0561(19) 0.079(7) Uiso 0.25 1 d P
F5 F 0.2935(17) 0.088(3) 0.1198(16) 0.070(6) Uiso 0.25 1 d P
F2 F 0.2913(14) 0.2500 0.1872(12) 0.086(6) Uiso 0.50 2 d SP
F10 F 0.3705(12) 0.143(2) 0.0108(11) 0.073(4) Uiso 0.37 1 d P
F11 F 0.3103(14) 0.147(2) 0.1693(12) 0.091(5) Uiso 0.37 1 d P
F13 F 0.4225(10) 0.1278(17) 0.1146(10) 0.067(4) Uiso 0.38 1 d P
F12 F 0.2570(10) 0.1246(17) 0.0605(9) 0.065(4) Uiso 0.38 1 d P

loop_
_atom_site_aniso_label
_atom_site_aniso_U_11
_atom_site_aniso_U_22
_atom_site_aniso_U_33
_atom_site_aniso_U_23
_atom_site_aniso_U_13
_atom_site_aniso_U_12
Co1 0.0190(7) 0.0227(7) 0.0296(8) 0.000 -0.0002(6) 0.000
S1 0.0304(13) 0.0315(15) 0.0338(15) 0.000 -0.0030(12) 0.000
P1 0.0364(16) 0.0377(18) 0.0358(17) 0.000 0.0008(13) 0.000
O1 0.020(3) 0.051(5) 0.037(4) 0.000 0.003(3) 0.000
N1 0.025(4) 0.025(5) 0.026(4) 0.000 -0.004(4) 0.000
N2 0.030(4) 0.027(5) 0.029(5) 0.000 0.002(4) 0.000
N3 0.029(3) 0.031(3) 0.039(4) 0.002(3) -0.002(3) -0.012(3)
C2 0.045(5) 0.066(6) 0.041(5) 0.023(4) 0.005(4) -0.011(5)
C3 0.037(6) 0.046(7) 0.033(6) 0.000 -0.016(5) 0.000
C4 0.022(5) 0.016(6) 0.050(7) 0.000 0.010(5) 0.000
C5 0.029(6) 0.066(9) 0.033(6) 0.000 0.010(5) 0.000
C6 0.028(6) 0.034(11) 0.038(6) -0.003(6) 0.008(5) 0.003(6)
C7 0.027(5) 0.030(12) 0.037(6) 0.004(7) -0.008(5) 0.008(7)
C8 0.025(4) 0.036(5) 0.033(4) 0.012(4) 0.002(3) 0.000(3)
C9 0.040(4) 0.027(4) 0.046(5) 0.009(4) 0.010(4) 0.008(4)

loop_
_atom_type_symbol
_atom_type_description
_atom_type_scat_dispersion_real
_atom_type_scat_dispersion_imag
_atom_type_scat_source
C C 0.0033 0.0016 'International Tables Vol C Tables 4.2.6.8 and 6.1.1.4'
H H 0.0000 0.0000 'International Tables Vol C Tables 4.2.6.8 and 6.1.1.4'
N N 0.0061 0.0033 'International Tables Vol C Tables 4.2.6.8 and 6.1.1.4'
S S 0.1246 0.1234 'International Tables Vol C Tables 4.2.6.8 and 6.1.1.4'
O O 0.0106 0.0060 'International Tables Vol C Tables 4.2.6.8 and 6.1.1.4'
Co Co 0.3494 0.9721 'International Tables Vol C Tables 4.2.6.8 and 6.1.1.4'
P P 0.1023 0.0942 'International Tables Vol C Tables 4.2.6.8 and 6.1.1.4'
F F 0.0171 0.0103 'International Tables Vol C Tables 4.2.6.8 and 6.1.1.4'

loop_
_geom_angle_atom_site_label_1
_geom_angle_atom_site_label_2
_geom_angle_atom_site_label_3
_geom_angle
_geom_angle_site_symmetry_1
_geom_angle_site_symmetry_3
O1 Co1 N1 178.0(3) . .
O1 Co1 N3 87.69(17) . 8_575
N1 Co1 N3 92.17(17) . 8_575
O1 Co1 N3 87.69(17) . .
N1 Co1 N3 92.17(17) . .
N3 Co1 N3 170.7(3) 8_575 .
O1 Co1 N2 90.0(3) . .
N1 Co1 N2 88.1(3) . .
N3 Co1 N2 85.98(17) 8_575 .
N3 Co1 N2 85.98(17) . .
O1 Co1 S1 95.8(2) . .
N1 Co1 S1 86.2(2) . .
N3 Co1 S1 94.23(17) 8_575 .
N3 Co1 S1 94.23(17) . .
N2 Co1 S1 174.3(2) . .
C3 S1 Co1 98.9(3) . .
F11 P1 F11 71.1(15) . 8_565
F11 P1 F10 176.9(10) . 8_565
F11 P1 F10 108.1(10) 8_565 8_565
F11 P1 F10 108.1(10) . .
F11 P1 F10 176.9(10) 8_565 .
F10 P1 F10 72.6(13) 8_565 .
F11 P1 F3 82.6(8) . .
F11 P1 F3 82.6(8) 8_565 .
F10 P1 F3 94.4(7) 8_565 .
F10 P1 F3 94.4(7) . .
F11 P1 F1 144.5(8) . .
F11 P1 F1 144.5(8) 8_565 .
F3 P1 F1 98.2(7) . .
F11 P1 F6 80.9(12) . .
F11 P1 F6 147.2(13) 8_565 .
F3 P1 F6 77.1(10) . .
F1 P1 F6 65.0(10) . .
F11 P1 F6 147.2(13) . 8_565
F11 P1 F6 80.9(12) 8_565 8_565
F3 P1 F6 77.1(10) . 8_565
F1 P1 F6 65.0(10) . 8_565
F6 P1 F6 118.5(18) . 8_565
F10 P1 F2 143.6(7) 8_565 .
F10 P1 F2 143.6(7) . .
F3 P1 F2 86.9(8) . .
F1 P1 F2 174.9(9) . .
F6 P1 F2 116.6(10) . .
F6 P1 F2 116.6(10) 8_565 .
F11 P1 F12 69.9(8) . .
F11 P1 F12 116.8(9) 8_565 .
F10 P1 F12 112.9(8) 8_565 .
F10 P1 F12 65.2(7) . .
F3 P1 F12 136.7(5) . .
F1 P1 F12 86.9(6) . .
F6 P1 F12 66.3(10) . .
F6 P1 F12 140.6(12) 8_565 .
F2 P1 F12 89.4(7) . .
F11 P1 F12 116.8(9) . 8_565
F11 P1 F12 69.9(8) 8_565 8_565
F10 P1 F12 65.2(7) 8_565 8_565
F10 P1 F12 112.9(8) . 8_565
F3 P1 F12 136.7(5) . 8_565
F1 P1 F12 86.9(6) . 8_565
F6 P1 F12 140.6(12) . 8_565
F6 P1 F12 66.3(10) 8_565 8_565
F2 P1 F12 89.4(7) . 8_565
F12 P1 F12 86.3(11) . 8_565
F10 P1 F5 78.2(11) 8_565 8_565
F10 P1 F5 147.5(11) . 8_565
F3 P1 F5 101.9(9) . 8_565
F1 P1 F5 112.6(9) . 8_565
F6 P1 F5 177.0(13) . 8_565
F6 P1 F5 58.6(11) 8_565 8_565
F2 P1 F5 66.0(9) . 8_565
Co1 O1 H1 109.6 . .
C4 N1 C6 120.7(8) . 8_575
C4 N1 C6 120.7(8) . .
C4 N1 Co1 126.4(7) . .
C6 N1 Co1 111.9(6) 8_575 .
C6 N1 Co1 111.9(6) . .
C8 N2 C8 112.2(7) . 8_575
C8 N2 C7 119.0(11) . .
C8 N2 C7 105.4(11) 8_575 .
C8 N2 C7 105.4(11) . 8_575
C8 N2 C7 119.0(11) 8_575 8_575
C8 N2 Co1 104.9(4) . .
C8 N2 Co1 104.9(4) 8_575 .
C7 N2 Co1 109.6(6) . .
C7 N2 Co1 109.6(6) 8_575 .
C9 N3 Co1 112.8(4) . .
C9 N3 H3A 109.0 . .
Co1 N3 H3A 109.0 . .
C9 N3 H3B 109.0 . .
Co1 N3 H3B 109.0 . .
H3A N3 H3B 107.8 . .
C3 C2 H2A 109.5 . .
C3 C2 H2B 109.5 . .
H2A C2 H2B 109.5 . .
C3 C2 H2C 109.5 . .
H2A C2 H2C 109.5 . .
H2B C2 H2C 109.5 . .
C4 C3 C2 110.3(6) . .
C4 C3 C2 110.3(6) . 8_575
C2 C3 C2 111.5(9) . 8_575
C4 C3 S1 110.8(7) . .
C2 C3 S1 107.0(5) . .
C2 C3 S1 107.0(5) 8_575 .
N1 C4 C5 123.3(9) . .
N1 C4 C3 117.8(8) . .
C5 C4 C3 119.0(9) . .
C4 C5 H5A 109.5 . .
C4 C5 H5B 109.5 . .
H5A C5 H5B 109.5 . .
C4 C5 H5C 109.5 . .
H5A C5 H5C 109.5 . .
H5B C5 H5C 109.5 . .
C7 C6 N1 109.9(10) . .
C7 C6 H6A 109.7 . .
N1 C6 H6A 109.7 . .
C7 C6 H6B 109.7 . .
N1 C6 H6B 109.7 . .
H6A C6 H6B 108.2 . .
C6 C7 N2 110.0(11) . .
C6 C7 H7A 109.7 . .
N2 C7 H7A 109.7 . .
C6 C7 H7B 109.7 . .
N2 C7 H7B 109.7 . .
H7A C7 H7B 108.2 . .
N2 C8 C9 109.6(5) . .
N2 C8 H8A 109.7 . .
C9 C8 H8A 109.7 . .
N2 C8 H8B 109.7 . .
C9 C8 H8B 109.7 . .
H8A C8 H8B 108.2 . .
N3 C9 C8 106.8(6) . .
N3 C9 H9A 110.4 . .
C8 C9 H9A 110.4 . .
N3 C9 H9B 110.4 . .
C8 C9 H9B 110.4 . .
H9A C9 H9B 108.6 . .
F13 F3 F13 137(2) 8_565 .
F13 F3 P1 70.2(11) 8_565 .
F13 F3 P1 70.2(11) . .
F12 F4 F12 136.4(19) . 8_565
F12 F4 P1 68.2(9) . .
F12 F4 P1 68.2(9) 8_565 .
F10 F1 F10 141(3) . 8_565
F10 F1 P1 71.1(14) . .
F10 F1 P1 71.1(14) 8_565 .
P1 F1 F6 57.8(9) . 8_565
P1 F1 F6 57.8(9) . .
F6 F1 F6 106.7(19) 8_565 .
F10 F6 F13 130(4) . .
F10 F6 F5 109(3) . .
F13 F6 F5 83(2) . .
F10 F6 P1 73(2) . .
F13 F6 P1 71.3(16) . .
F5 F6 P1 60.8(12) . .
F13 F6 F1 108(2) . .
F5 F6 F1 108.1(17) . .
P1 F6 F1 57.3(10) . .
F13 F6 F12 113(2) . .
P1 F6 F12 56.9(9) . .
F1 F6 F12 78.6(13) . .
F11 F5 F12 128(3) . .
F11 F5 F6 107(3) . .
F12 F5 F6 80.8(19) . .
F11 F5 P1 69.5(19) . .
F12 F5 P1 70.4(15) . .
F6 F5 P1 60.6(12) . .
F12 F5 F2 103.6(19) . .
F6 F5 F2 110.5(17) . .
P1 F5 F2 57.0(9) . .
F11 F5 F13 72(2) . .
F12 F5 F13 110.7(19) . .
P1 F5 F13 56.7(9) . .
F2 F5 F13 83.3(13) . .
F11 F2 F11 135(3) 8_565 .
F11 F2 P1 68.9(17) 8_565 .
F11 F2 P1 68.9(17) . .
P1 F2 F5 57.0(8) . .
P1 F2 F5 57.0(8) . 8_565
F5 F2 F5 108.6(17) . 8_565
F6 F10 F1 139(3) . .
F6 F10 P1 76(2) . .
F1 F10 P1 72.6(15) . .
F6 F10 F12 79(2) . .
F1 F10 F12 105.5(18) . .
P1 F10 F12 58.1(7) . .
F1 F10 F13 110.9(17) . .
P1 F10 F13 58.3(7) . .
F12 F10 F13 87.5(10) . .
F5 F11 F2 132(3) . .
F5 F11 P1 76.0(19) . .
F2 F11 P1 75.1(18) . .
F5 F11 F13 77(2) . .
F2 F11 F13 117(2) . .
P1 F11 F13 58.6(8) . .
F6 F13 F3 128(2) . .
F6 F13 P1 70.0(16) . .
F3 F13 P1 67.7(11) . .
F3 F13 F10 106.0(13) . .
P1 F13 F10 56.3(7) . .
F6 F13 F11 90.6(18) . .
F3 F13 F11 89.5(14) . .
P1 F13 F11 55.0(7) . .
F10 F13 F11 94.1(10) . .
F6 F13 F5 61.0(17) . .
F3 F13 F5 114.2(15) . .
P1 F13 F5 56.2(9) . .
F10 F13 F5 70.0(11) . .
F5 F12 F4 124(2) . .
F5 F12 P1 70.5(15) . .
F4 F12 P1 68.6(10) . .
F5 F12 F10 89.1(16) . .
F4 F12 F10 98.2(13) . .
P1 F12 F10 56.7(7) . .
F5 F12 F6 62.0(16) . .
F4 F12 F6 118.2(15) . .
P1 F12 F6 56.8(9) . .

loop_
_geom_bond_atom_site_label_1
_geom_bond_atom_site_label_2
_geom_bond_distance
_geom_bond_site_symmetry_2
Co1 O1 1.869(6) .
Co1 N1 1.892(8) .
Co1 N3 1.935(6) 8_575
Co1 N3 1.935(6) .
Co1 N2 1.971(8) .
Co1 S1 2.217(3) .
S1 C3 1.857(11) .
P1 F11 1.548(18) .
P1 F11 1.548(18) 8_565
P1 F10 1.578(16) 8_565
P1 F10 1.578(16) .
P1 F3 1.587(14) .
P1 F1 1.592(15) .
P1 F6 1.60(2) .
P1 F6 1.60(2) 8_565
P1 F2 1.603(18) .
P1 F12 1.604(14) .
P1 F12 1.604(14) 8_565
P1 F5 1.60(2) 8_565
O1 H1 0.8353 .
N1 C4 1.280(11) .
N1 C6 1.511(13) 8_575
N1 C6 1.511(13) .
N2 C8 1.474(7) .
N2 C8 1.474(7) 8_575
N2 C7 1.518(13) .
N2 C7 1.518(13) 8_575
N3 C9 1.484(8) .
N3 H3A 0.9200 .
N3 H3B 0.9200 .
C2 C3 1.526(9) .
C2 H2A 0.9800 .
C2 H2B 0.9800 .
C2 H2C 0.9800 .
C3 C4 1.496(13) .
C3 C2 1.526(9) 8_575
C4 C5 1.478(13) .
C5 H5A 0.9800 .
C5 H5B 0.9800 .
C5 H5C 0.9800 .
C6 C7 1.508(18) .
C6 H6A 0.9900 .
C6 H6B 0.9900 .
C7 H7A 0.9900 .
C7 H7B 0.9900 .
C8 C9 1.523(9) .
C8 H8A 0.9900 .
C8 H8B 0.9900 .
C9 H9A 0.9900 .
C9 H9B 0.9900 .
F3 F13 1.149(15) 8_565
F3 F13 1.149(15) .
F4 F12 1.181(15) .
F4 F12 1.181(15) 8_565
F1 F10 0.990(18) .
F1 F10 0.990(18) 8_565
F1 F6 1.71(3) 8_565
F1 F6 1.71(3) .
F6 F10 0.84(3) .
F6 F13 1.06(3) .
F6 F5 1.57(3) .
F6 F12 1.75(3) .
F5 F11 0.94(2) .
F5 F12 1.07(2) .
F5 F2 1.75(3) .
F5 F13 1.78(3) .
F2 F11 0.97(2) 8_565
F2 F11 0.97(2) .
F2 F5 1.75(3) 8_565
F10 F12 1.71(2) .
F10 F13 1.73(2) .
F11 F13 1.73(2) .
